data_2201004
loop_
_publ_author_name
'Arrieta, Antonio F. '
'Arvid Mostad'

_publ_section_title
;
 Monoclinic form of 6-phenylhex-5-ene-2,4-dione
;
_journal_issue 2
_journal_name_full 'Acta Crystallographica Section E'
_journal_page_first o188
_journal_page_last o190
_journal_paper_doi 10.1107/S1600536802000995
_journal_volume 58
_journal_year 2002
_chemical_formula_iupac 'C12 H12 O2'
_chemical_formula_moiety 'C12 H12 O2'
_chemical_formula_sum 'C12 H12 O2'
_chemical_formula_weight 188.22
_chemical_melting_point 356
_chemical_name_common Cinnamoylacetone
_chemical_name_systematic
;
6-phenylhex-5-ene-2,3-dione
;
_space_group_IT_number 14
_symmetry_cell_setting monoclinic
_symmetry_space_group_name_Hall '-P 2ybc'
_symmetry_space_group_name_H-M 'P 1 21/c 1'
_atom_sites_solution_hydrogens geom
_atom_sites_solution_primary direct
_atom_sites_solution_secondary difmap
_audit_creation_method SHELXL-97
_cell_angle_alpha 90.00
_cell_angle_beta 99.663(4)
_cell_angle_gamma 90.00
_cell_formula_units_Z 8
_cell_length_a 13.8222(14)
_cell_length_b 5.8033(6)
_cell_length_c 25.240(3)
_cell_measurement_reflns_used 1024
_cell_measurement_temperature 150(2)
_cell_measurement_theta_max 23.0
_cell_measurement_theta_min 2.0
_cell_volume 1995.9(4)
_computing_cell_refinement SMART
_computing_data_collection 'SMART (Bruker, 1998)'
_computing_data_reduction 'SAINT (Bruker, 1998)'
_computing_molecular_graphics SHELXL97
_computing_publication_material SHELXL97
_computing_structure_refinement 'SHELXL97 (Sheldrick, 1997)'
_computing_structure_solution 'SHELXS97 (Sheldrick, 1997)'
_diffrn_ambient_temperature 150(2)
_diffrn_detector_area_resol_mean 8
_diffrn_measured_fraction_theta_full .997
_diffrn_measured_fraction_theta_max .997
_diffrn_measurement_device_type 'Bruker SMART'
_diffrn_measurement_method \w
_diffrn_radiation_monochromator graphite
_diffrn_radiation_source 'fine-focus sealed tube'
_diffrn_radiation_type MoK\a
_diffrn_radiation_wavelength .71073
_diffrn_reflns_av_R_equivalents .083
_diffrn_reflns_av_sigmaI/netI .039
_diffrn_reflns_limit_h_max 15
_diffrn_reflns_limit_h_min -15
_diffrn_reflns_limit_k_max 6
_diffrn_reflns_limit_k_min -5
_diffrn_reflns_limit_l_max 28
_diffrn_reflns_limit_l_min -28
_diffrn_reflns_number 14200
_diffrn_reflns_theta_full 23.3
_diffrn_reflns_theta_max 23.3
_diffrn_reflns_theta_min 1.5
_diffrn_standards_decay_% 0
_diffrn_standards_number 0
_exptl_absorpt_coefficient_mu .08
_exptl_absorpt_correction_T_max .992
_exptl_absorpt_correction_T_min .983
_exptl_absorpt_correction_type empirical
_exptl_absorpt_process_details '(SADABS; Sheldrick, 1997)'
_exptl_crystal_colour yellow
_exptl_crystal_density_diffrn 1.253
_exptl_crystal_density_method 'not measured'
_exptl_crystal_description needle
_exptl_crystal_F_000 800
_exptl_crystal_size_max .2
_exptl_crystal_size_mid .1
_exptl_crystal_size_min .1
_refine_diff_density_max .27
_refine_diff_density_min -.32
_refine_ls_extinction_method none
_refine_ls_goodness_of_fit_ref 1.08
_refine_ls_hydrogen_treatment mixed
_refine_ls_matrix_type full
_refine_ls_number_parameters 283
_refine_ls_number_reflns 2874
_refine_ls_number_restraints 0
_refine_ls_restrained_S_all 1.08
_refine_ls_R_factor_all .096
_refine_ls_R_factor_gt .070
_refine_ls_shift/su_max .007
_refine_ls_shift/su_mean .000
_refine_ls_structure_factor_coef Fsqd
_refine_ls_weighting_details 'calc w = 1/[\s^2^(Fo^2^)+(0.1069P)^2^+3.0387P] where P = (Fo^2^+2Fc^2^)/3'
_refine_ls_weighting_scheme calc
_refine_ls_wR_factor_gt .203
_refine_ls_wR_factor_ref .228
_reflns_number_gt 2017
_reflns_number_total 2874
_reflns_threshold_expression I>2\s(I)
_cod_data_source_file ya6084.cif
_cod_data_source_block I
_cod_depositor_comments
;
The following automatic conversions were performed:
'_symmetry_cell_setting' value 'Monoclinic' changed to 'monoclinic'
according to '/home/saulius/struct/CIF-dictionaries/cif_core.dic'
dictionary named 'cif_core.dic' version 2.4.1 from 2010-06-29.

Automatic conversion script
Id: cif_fix_enum 1527 2010-12-29 10:47:43Z saulius 

The following automatic conversions were performed:

'_symmetry_cell_setting' value 'Monoclinic' changed to 'monoclinic'
according to /home/saulius/struct/CIF-dictionaries/cif_core.dic
dictionary named 'cif_core.dic' version 2.4.1 from 2010-06-29.

Automatic conversion script
Id: cif_fix_values 1715 2011-07-08 13:25:40Z adriana 
;
_cod_original_sg_symbol_H-M 'P 21/c'
_cod_database_code 2201004

loop_
_symmetry_equiv_pos_as_xyz
'x, y, z'
'-x, y+1/2, -z+1/2'
'-x, -y, -z'
'x, -y-1/2, z-1/2'

loop_
_atom_site_label
_atom_site_fract_x
_atom_site_fract_y
_atom_site_fract_z
_atom_site_U_iso_or_equiv
_atom_site_adp_type
_atom_site_calc_flag
_atom_site_refinement_flags
_atom_site_occupancy
_atom_site_disorder_assembly
_atom_site_disorder_group
_atom_site_type_symbol
O1A .3615(2) .8718(5) -.01245(10) .0506(8) Uani d . 1 . . O
O2A .3590(2) .7091(5) .07879(11) .0455(8) Uani d . 1 . . O
H2OA .364(3) .736(8) .042(2) .055 Uiso d . 1 . . H
C1A .3819(4) 1.2705(9) -.02847(18) .0484(11) Uani d . 1 . . C
H1A1 .403(4) 1.229(11) -.058(3) .10(2) Uiso d . 1 . . H
H1A2 .411(6) 1.420(14) -.014(3) .14(3) Uiso d . 1 . . H
H1A3 .314(6) 1.347(13) -.037(3) .14(3) Uiso d . 1 . . H
C2A .3732(3) 1.0720(7) .00761(15) .0370(9) Uani d . 1 . . C
C3A .3794(3) 1.1044(7) .06408(14) .0365(9) Uani d . 1 . . C
H3A .3884 1.2555 .0785 .044 Uiso calc R 1 . . H
C4A .3726(3) .9237(6) .09785(14) .0324(9) Uani d . 1 . . C
C5A .3798(3) .9470(6) .15563(14) .0337(9) Uani d . 1 . . C
H5A .3967 1.0935 .1713 .040 Uiso calc R 1 . . H
C6A .3639(3) .7742(7) .18804(14) .0334(9) Uani d . 1 . . C
H6A .3443 .6316 .1711 .040 Uiso calc R 1 . . H
C7A .3731(3) .7793(6) .24656(14) .0298(8) Uani d . 1 . . C
C8A .4134(3) .9644(7) .27821(14) .0355(9) Uani d . 1 . . C
H8A .4355 1.0963 .2615 .043 Uiso calc R 1 . . H
C9A .4216(3) .9584(7) .33368(14) .0380(10) Uani d . 1 . . C
H9A .4507 1.0845 .3545 .046 Uiso calc R 1 . . H
C10A .3877(3) .7705(7) .35911(15) .0373(9) Uani d . 1 . . C
H10A .3921 .7684 .3971 .045 Uiso calc R 1 . . H
C11A .3477(3) .5871(7) .32844(14) .0377(9) Uani d . 1 . . C
H11A .3240 .4573 .3453 .045 Uiso calc R 1 . . H
C12A .3418(3) .5907(7) .27325(15) .0365(9) Uani d . 1 . . C
H12A .3157 .4606 .2529 .044 Uiso calc R 1 . . H
O1B .1526(2) .3745(5) .01527(11) .0533(8) Uani d . 1 . . O
O2B .1508(2) .2026(5) .10613(11) .0530(9) Uani d . 1 . . O
H2OB .154(3) .237(8) .066(2) .064 Uiso d . 1 . . H
C1B .1131(4) .7653(10) -.00573(19) .0517(12) Uani d . 1 . . C
H1B1 .178(5) .794(11) -.019(3) .11(2) Uiso d . 1 . . H
H1B2 .099(5) .887(12) .006(3) .10(2) Uiso d . 1 . . H
H1B3 .059(7) .733(16) -.034(4) .18(4) Uiso d . 1 . . H
C2B .1281(3) .5652(7) .03236(15) .0403(10) Uani d . 1 . . C
C3B .1145(3) .5898(7) .08683(14) .0382(10) Uani d . 1 . . C
H3B .0974 .7366 .0991 .046 Uiso calc R 1 . . H
C4B .1254(3) .4087(6) .12194(14) .0347(9) Uani d . 1 . . C
C5B .1132(3) .4280(7) .17771(14) .0347(9) Uani d . 1 . . C
H5B .0899 .5695 .1897 .042 Uiso calc R 1 . . H
C6B .1333(3) .2557(7) .21301(14) .0349(9) Uani d . 1 . . C
H6B .1541 .1147 .1994 .042 Uiso calc R 1 . . H
C7B .1266(3) .2604(6) .27056(14) .0328(9) Uani d . 1 . . C
C8B .0868(3) .4451(7) .29467(14) .0358(9) Uani d . 1 . . C
H8B .0619 .5743 .2736 .043 Uiso calc R 1 . . H
C9B .0833(3) .4425(7) .34928(15) .0410(10) Uani d . 1 . . C
H9B .0548 .5684 .3652 .049 Uiso calc R 1 . . H
C10B .1210(3) .2572(7) .38081(15) .0405(10) Uani d . 1 . . C
H10B .1196 .2566 .4183 .049 Uiso calc R 1 . . H
C11B .1603(3) .0746(7) .35719(15) .0401(10) Uani d . 1 . . C
H11B .1865 -.0525 .3786 .048 Uiso calc R 1 . . H
C12B .1623(3) .0729(7) .30278(15) .0381(9) Uani d . 1 . . C
H12B .1882 -.0570 .2870 .046 Uiso calc R 1 . . H

loop_
_atom_site_aniso_label
_atom_site_aniso_U_11
_atom_site_aniso_U_22
_atom_site_aniso_U_33
_atom_site_aniso_U_12
_atom_site_aniso_U_13
_atom_site_aniso_U_23
O1A .073(2) .0495(19) .0292(15) -.0005(15) .0092(13) -.0075(14)
O2A .0672(19) .0391(17) .0306(15) -.0015(14) .0092(13) -.0053(13)
C1A .067(3) .049(3) .030(2) -.002(2) .010(2) .004(2)
C2A .039(2) .042(2) .030(2) .0034(17) .0026(16) -.0006(18)
C3A .047(2) .035(2) .0274(19) -.0028(18) .0049(16) -.0044(16)
C4A .035(2) .034(2) .0271(19) .0017(16) .0040(15) -.0015(16)
C5A .046(2) .028(2) .0260(19) .0023(17) .0031(15) -.0034(16)
C6A .034(2) .035(2) .0296(19) -.0015(17) .0019(15) -.0040(17)
C7A .0332(19) .029(2) .0271(18) .0042(16) .0047(14) .0011(15)
C8A .041(2) .034(2) .033(2) -.0024(17) .0070(16) .0046(17)
C9A .043(2) .043(2) .0279(19) .0013(18) .0033(16) -.0051(18)
C10A .041(2) .044(2) .0267(19) .0052(18) .0044(16) .0028(18)
C11A .040(2) .042(2) .032(2) .0024(18) .0074(16) .0084(17)
C12A .035(2) .037(2) .036(2) .0007(17) .0040(16) -.0014(17)
O1B .078(2) .0515(19) .0316(15) .0103(16) .0132(14) -.0020(14)
O2B .082(2) .0481(19) .0311(16) .0088(16) .0156(14) -.0020(13)
C1B .071(3) .049(3) .037(2) .002(3) .014(2) .006(2)
C2B .043(2) .046(3) .032(2) -.0010(19) .0052(16) -.0016(19)
C3B .049(2) .036(2) .031(2) .0023(18) .0085(17) -.0017(17)
C4B .038(2) .037(2) .0293(19) -.0003(17) .0063(16) -.0042(17)
C5B .041(2) .035(2) .0286(19) -.0006(17) .0059(16) -.0031(17)
C6B .033(2) .042(2) .030(2) -.0008(17) .0058(15) -.0057(18)
C7B .033(2) .034(2) .031(2) -.0034(16) .0036(15) .0019(17)
C8B .039(2) .041(2) .0276(19) .0011(17) .0054(15) .0035(17)
C9B .046(2) .044(2) .034(2) .0022(19) .0112(17) -.0064(18)
C10B .045(2) .049(2) .028(2) -.004(2) .0073(16) .0021(18)
C11B .041(2) .042(2) .037(2) -.0011(18) .0062(17) .0081(18)
C12B .040(2) .038(2) .037(2) .0004(17) .0079(17) -.0019(17)

loop_
_atom_type_symbol
_atom_type_description
_atom_type_scat_dispersion_real
_atom_type_scat_dispersion_imag
_atom_type_scat_source
C C .0033 .0016 'International Tables Vol C Tables 4.2.6.8 and 6.1.1.4'
H H .0000 .0000 'International Tables Vol C Tables 4.2.6.8 and 6.1.1.4'
O O .0106 .0060 'International Tables Vol C Tables 4.2.6.8 and 6.1.1.4'

loop_
_geom_angle_atom_site_label_1
_geom_angle_atom_site_label_2
_geom_angle_atom_site_label_3
_geom_angle
_geom_angle_publ_flag
C4A O2A H2OA 100(3) y
C2A C1A H1A1 113(4) n
C2A C1A H1A2 122(4) n
H1A1 C1A H1A2 112(6) n
C2A C1A H1A3 108(4) n
H1A1 C1A H1A3 110(6) n
H1A2 C1A H1A3 90(5) n
O1A C2A C3A 120.2(4) y
O1A C2A C1A 119.0(3) y
C3A C2A C1A 120.9(4) y
C4A C3A C2A 121.6(4) y
C4A C3A H3A 119.2 n
C2A C3A H3A 119.2 n
O2A C4A C3A 120.7(3) y
O2A C4A C5A 115.5(3) y
C3A C4A C5A 123.8(3) y
C6A C5A C4A 123.7(3) y
C6A C5A H5A 118.1 n
C4A C5A H5A 118.1 n
C5A C6A C7A 127.5(4) y
C5A C6A H6A 116.3 n
C7A C6A H6A 116.3 n
C12A C7A C8A 117.0(3) n
C12A C7A C6A 119.5(3) y
C8A C7A C6A 123.5(3) y
C9A C8A C7A 121.0(4) n
C9A C8A H8A 119.5 n
C7A C8A H8A 119.5 n
C8A C9A C10A 120.7(4) n
C8A C9A H9A 119.6 n
C10A C9A H9A 119.6 n
C11A C10A C9A 118.9(3) n
C11A C10A H10A 120.6 n
C9A C10A H10A 120.6 n
C10A C11A C12A 120.3(4) n
C10A C11A H11A 119.8 n
C12A C11A H11A 119.8 n
C11A C12A C7A 122.0(4) n
C11A C12A H12A 119.0 n
C7A C12A H12A 119.0 n
C4B O2B H2OB 100(3) y
C2B C1B H1B1 108(4) n
C2B C1B H1B2 117(5) n
H1B1 C1B H1B2 106(6) n
C2B C1B H1B3 109(6) n
H1B1 C1B H1B3 113(6) n
H1B2 C1B H1B3 104(7) n
O1B C2B C3B 120.4(4) y
O1B C2B C1B 118.6(4) y
C3B C2B C1B 120.9(4) y
C4B C3B C2B 122.0(4) y
C4B C3B H3B 119.0 n
C2B C3B H3B 119.0 n
O2B C4B C3B 120.3(3) y
O2B C4B C5B 116.2(3) y
C3B C4B C5B 123.5(3) y
C6B C5B C4B 122.9(4) y
C6B C5B H5B 118.5 n
C4B C5B H5B 118.5 n
C5B C6B C7B 127.1(4) y
C5B C6B H6B 116.4 n
C7B C6B H6B 116.4 n
C8B C7B C12B 118.2(3) n
C8B C7B C6B 122.8(3) y
C12B C7B C6B 119.1(3) y
C9B C8B C7B 120.6(4) n
C9B C8B H8B 119.7 n
C7B C8B H8B 119.7 n
C10B C9B C8B 120.4(4) n
C10B C9B H9B 119.8 n
C8B C9B H9B 119.8 n
C11B C10B C9B 119.2(3) n
C11B C10B H10B 120.4 n
C9B C10B H10B 120.4 n
C10B C11B C12B 120.9(4) n
C10B C11B H11B 119.5 n
C12B C11B H11B 119.5 n
C11B C12B C7B 120.7(4) n
C11B C12B H12B 119.7 n
C7B C12B H12B 119.7 n

loop_
_geom_bond_atom_site_label_1
_geom_bond_atom_site_label_2
_geom_bond_site_symmetry_2
_geom_bond_distance
_geom_bond_publ_flag
O1A C2A . 1.267(5) y
O2A C4A . 1.337(4) y
O2A H2OA . .95(5) y
C1A C2A . 1.486(6) y
C1A H1A1 . .88(7) n
C1A H1A2 . 1.00(8) n
C1A H1A3 . 1.03(8) n
C2A C3A . 1.426(5) y
C3A C4A . 1.364(5) y
C3A H3A . .9500 n
C4A C5A . 1.451(5) y
C5A C6A . 1.336(5) y
C5A H5A . .9500 n
C6A C7A . 1.461(5) y
C6A H6A . .9500 n
C7A C12A . 1.391(5) y
C7A C8A . 1.397(5) y
C8A C9A . 1.386(5) y
C8A H8A . .9500 n
C9A C10A . 1.386(6) y
C9A H9A . .9500 n
C10A C11A . 1.377(6) y
C10A H10A . .9500 n
C11A C12A . 1.382(5) y
C11A H11A . .9500 n
C12A H12A . .9500 n
O1B C2B . 1.255(5) y
O2B C4B . 1.326(5) y
O2B H2OB . 1.05(5) y
C1B C2B . 1.500(6) y
C1B H1B1 . 1.02(7) n
C1B H1B2 . .81(7) n
C1B H1B3 . .97(9) n
C2B C3B . 1.426(5) y
C3B C4B . 1.367(5) y
C3B H3B . .9500 n
C4B C5B . 1.450(5) y
C5B C6B . 1.337(5) y
C5B H5B . .9500 n
C6B C7B . 1.471(5) y
C6B H6B . .9500 n
C7B C8B . 1.391(5) y
C7B C12B . 1.398(5) y
C8B C9B . 1.388(5) y
C8B H8B . .9500 n
C9B C10B . 1.387(6) y
C9B H9B . .9500 n
C10B C11B . 1.372(6) y
C10B H10B . .9500 n
C11B C12B . 1.378(5) y
C11B H11B . .9500 n
C12B H12B . .9500 n

loop_
_geom_hbond_atom_site_label_D
_geom_hbond_atom_site_label_H
_geom_hbond_atom_site_label_A
_geom_hbond_site_symmetry_A
_geom_hbond_distance_DH
_geom_hbond_distance_HA
_geom_hbond_distance_DA
_geom_hbond_angle_DHA
O2A H2OA O1A . .95(5) 1.59(5) 2.495(4) 159(4)
O2B H2OB O1B . 1.05(5) 1.50(5) 2.505(4) 158(4)
C1B H1B1 O1A . 1.02(7) 2.55(7) 3.520(7) 157(5)
C10B H10B O1B 4_566 .95 2.53 3.434(5) 159.1
C10A H10A O1A 4_576 .95 2.53 3.423(5) 157.5

loop_
_geom_torsion_atom_site_label_1
_geom_torsion_atom_site_label_2
_geom_torsion_atom_site_label_3
_geom_torsion_atom_site_label_4
_geom_torsion
_geom_torsion_publ_flag
O1A C2A C3A C4A -.3(6) n
C1A C2A C3A C4A -179.3(4) n
C2A C3A C4A O2A -.5(6) n
C2A C3A C4A C5A 179.1(4) n
O2A C4A C5A C6A -7.0(6) n
C3A C4A C5A C6A 173.4(4) n
C4A C5A C6A C7A 177.4(3) n
C5A C6A C7A C12A 172.1(4) n
C5A C6A C7A C8A -8.8(6) n
C12A C7A C8A C9A .0(5) n
C6A C7A C8A C9A -179.1(3) n
C7A C8A C9A C10A -1.6(6) n
C8A C9A C10A C11A 1.4(6) n
C9A C10A C11A C12A .2(6) n
C10A C11A C12A C7A -1.8(6) n
C8A C7A C12A C11A 1.6(5) n
C6A C7A C12A C11A -179.2(3) n
O1B C2B C3B C4B -1.4(6) n
C1B C2B C3B C4B 178.4(4) n
C2B C3B C4B O2B 1.1(6) n
C2B C3B C4B C5B 179.3(4) n
O2B C4B C5B C6B 5.0(6) n
C3B C4B C5B C6B -173.3(4) n
C4B C5B C6B C7B 177.8(3) n
C5B C6B C7B C8B 7.4(6) n
C5B C6B C7B C12B -172.0(4) n
C12B C7B C8B C9B .3(6) n
C6B C7B C8B C9B -179.2(4) n
C7B C8B C9B C10B 1.2(6) n
C8B C9B C10B C11B -1.1(6) n
C9B C10B C11B C12B -.3(6) n
C10B C11B C12B C7B 1.7(6) n
C8B C7B C12B C11B -1.7(5) n
C6B C7B C12B C11B 177.8(3) n

loop_
_cod_related_entry_id
_cod_related_entry_database
_cod_related_entry_code
1 ChemSpider 4532633
